data_1511475
loop_
_publ_author_name
'Sutula, R.A.'
'Wang, F.E.'
'Mitchell, M.A.'

_publ_section_title
;
 The Crystal Structure Study of Li5 B4
;
_journal_name_full 'U.S. Ntis, Ad Rep. 1977 (Ad-Ao44545)'
_journal_page_first 1
_journal_page_last 35
_journal_volume 1977
_journal_year 1977
_chemical_formula_sum 'B4 Li5'
_chemical_name_systematic 'Li5 B4'
_space_group_IT_number 197
_symmetry_space_group_name_Hall 'I 2 2 3'
_symmetry_space_group_name_H-M 'I 2 3'
_cell_angle_alpha 90
_cell_angle_beta 90
_cell_angle_gamma 90
_cell_formula_units_Z 1
_cell_length_a 4.93
_cell_length_b 4.93
_cell_length_c 4.93
_cell_volume 119.823
_citation_journal_id_ASTM XADRCH
_cod_data_source_file boron4-x_104.cif
_cod_data_source_block B4Li5
_cod_original_cell_volume 119.8231
_cod_database_code 1511475

loop_
_symmetry_equiv_pos_as_xyz
x,y,z
-x,-y,z
x,-y,-z
-x,y,-z
z,x,y
-z,-x,y
z,-x,-y
-z,x,-y
y,z,x
y,-z,-x
-y,z,-x
-y,-z,x
x+1/2,y+1/2,z+1/2
-x+1/2,-y+1/2,z+1/2
x+1/2,-y+1/2,-z+1/2
-x+1/2,y+1/2,-z+1/2
z+1/2,x+1/2,y+1/2
-z+1/2,-x+1/2,y+1/2
z+1/2,-x+1/2,-y+1/2
-z+1/2,x+1/2,-y+1/2
y+1/2,z+1/2,x+1/2
y+1/2,-z+1/2,-x+1/2
-y+1/2,z+1/2,-x+1/2
-y+1/2,-z+1/2,x+1/2

loop_
_atom_site_label
_atom_site_type_symbol
_atom_site_fract_x
_atom_site_fract_y
_atom_site_fract_z
_atom_site_occupancy
_atom_site_U_iso_or_equiv
B2 B 0.925 0.925 0.925 0.125 0.0
Li1 Li 0.175 0.175 0.175 0.625 0.0
B1 B 0.175 0.175 0.175 0.375 0.0
